data_1576786
loop_
_publ_author_name
'Luevano, Makayla R.'
'Stennett, Cary R.'
'Ma, Eric'
'Ziller, Joseph W.'
'Furche, Filipp'
'Evans, William J.'

_publ_section_title
;
 Unexpected dispersion-stabilized tris(terphenylthiolate) complexes,
 Ln(SAr <sup><i>i</i>Pr6</sup>)<sub>3</sub>, arising from two-electron
 reduction by Ln(SAr <sup><i>i</i>Pr6</sup>)<sub>2</sub> [Ar
 <sup><i>i</i>Pr6</sup> =
 C<sub>6</sub>H<sub>3</sub>-2,6-(C<sub>6</sub>H<sub>2</sub>-2,6,4-
 <sup><i>i</i></sup> Pr<sub>3</sub>)<sub>2</sub>].
;
_journal_issue 16
_journal_name_full 'Chemical science'
_journal_page_first 8160
_journal_page_last 8167
_journal_paper_doi 10.1039/d6sc00248j
_journal_volume 17
_journal_year 2026
_chemical_formula_moiety 'C44 H57 La S'
_chemical_formula_sum 'C44 H57 La S'
_chemical_formula_weight 756.86
_chemical_melting_point ?
_chemical_properties_physical Air-sensitive,Moisture-sensitive,Oxygen-sensitive
_space_group_crystal_system monoclinic
_space_group_IT_number 14
_space_group_name_Hall '-P 2ybc'
_space_group_name_H-M_alt 'P 1 21/c 1'
_atom_sites_solution_hydrogens geom
_atom_sites_solution_primary dual
_atom_sites_solution_secondary difmap
_audit_creation_date 2025-12-19
_audit_creation_method
;
Olex2 1.5
(compiled 2025.07.13 svn.rb7424aed for OlexSys, GUI svn.r7314)
;
_audit_update_record
;
2025-12-19 deposited with the CCDC.	2026-02-23 downloaded from the CCDC.
;
_cell_angle_alpha 90
_cell_angle_beta 113.6820(10)
_cell_angle_gamma 90
_cell_formula_units_Z 4
_cell_length_a 14.5687(4)
_cell_length_b 17.1846(5)
_cell_length_c 16.8389(5)
_cell_measurement_reflns_used 9816
_cell_measurement_temperature 100.00
_cell_measurement_theta_max 33.13
_cell_measurement_theta_min 2.82
_cell_volume 3860.73(19)
_computing_cell_refinement 'SAINT V8.40B (?, 2016)'
_computing_data_collection 'Bruker APEX2 2014.11-0, 2014'
_computing_data_reduction 'SAINT V8.40B (?, 2016)'
_computing_molecular_graphics 'Olex2 1.5 (Dolomanov et al., 2009)'
_computing_publication_material 'Olex2 1.5 (Dolomanov et al., 2009)'
_computing_structure_refinement 'XL  (Sheldrick, 2008)'
_computing_structure_solution 'Bruker SHELXTL 2014/4 (XT)'
_diffrn_ambient_temperature 100.00
_diffrn_measured_fraction_theta_full 0.995
_diffrn_measured_fraction_theta_max 0.996
_diffrn_measurement_device_type 'Bruker APEX-II CCD'
_diffrn_measurement_method '\f and \w scans'
_diffrn_radiation_type MoK\a
_diffrn_radiation_wavelength 0.71073
_diffrn_reflns_av_R_equivalents 0.0256
_diffrn_reflns_av_unetI/netI 0.0155
_diffrn_reflns_Laue_measured_fraction_full 0.995
_diffrn_reflns_Laue_measured_fraction_max 0.996
_diffrn_reflns_limit_h_max 22
_diffrn_reflns_limit_h_min -22
_diffrn_reflns_limit_k_max 26
_diffrn_reflns_limit_k_min -26
_diffrn_reflns_limit_l_max 25
_diffrn_reflns_limit_l_min -25
_diffrn_reflns_number 94116
_diffrn_reflns_point_group_measured_fraction_full 0.995
_diffrn_reflns_point_group_measured_fraction_max 0.996
_diffrn_reflns_theta_full 25.242
_diffrn_reflns_theta_max 33.166
_diffrn_reflns_theta_min 1.964
_diffrn_source 'Bruker IuS DIAMOND II'
_diffrn_source_current 1.6
_diffrn_source_power 0.08
_diffrn_source_voltage 50.0
_diffrn_standards_number 0
_exptl_absorpt_coefficient_mu 1.189
_exptl_absorpt_correction_T_max 0.7465
_exptl_absorpt_correction_T_min 0.6901
_exptl_absorpt_correction_type none
_exptl_absorpt_process_details
;
SADABS-2016/2 (Bruker,2016/2) was used for absorption correction.
wR2(int) was 0.0917 before and 0.0446 after correction.
The Ratio of minimum to maximum transmission is 0.9244.
The \l/2 correction factor is Not present.
;
_exptl_crystal_colour yellow
_exptl_crystal_colour_primary yellow
_exptl_crystal_density_diffrn 1.302
_exptl_crystal_density_meas ?
_exptl_crystal_density_method 'not measured'
_exptl_crystal_description prism
_exptl_crystal_F_000 1576
_exptl_crystal_recrystallization_method 'Re-crystallisation from solvent: hexane'
_exptl_crystal_size_max 0.379
_exptl_crystal_size_mid 0.208
_exptl_crystal_size_min 0.172
_refine_diff_density_max 0.523
_refine_diff_density_min -0.386
_refine_diff_density_rms 0.054
_refine_ls_extinction_method none
_refine_ls_goodness_of_fit_ref 1.063
_refine_ls_hydrogen_treatment constr
_refine_ls_matrix_type full
_refine_ls_number_parameters 427
_refine_ls_number_reflns 14703
_refine_ls_number_restraints 0
_refine_ls_restrained_S_all 1.063
_refine_ls_R_factor_all 0.0179
_refine_ls_R_factor_gt 0.0166
_refine_ls_shift/su_max 0.005
_refine_ls_shift/su_mean 0.000
_refine_ls_structure_factor_coef Fsqd
_refine_ls_weighting_details 'w=1/[\s^2^(Fo^2^)+(0.0173P)^2^+1.4203P] where P=(Fo^2^+2Fc^2^)/3'
_refine_ls_weighting_scheme calc
_refine_ls_wR_factor_gt 0.0421
_refine_ls_wR_factor_ref 0.0426
_reflns_Friedel_coverage 0.000
_reflns_number_gt 13995
_reflns_number_total 14703
_reflns_threshold_expression 'I > 2\s(I)'
_cod_data_source_file d6sc00248j2.cif
_cod_data_source_block crs322
_cod_depositor_comments
;
The following automatic conversions were performed:

data item '_chemical_melting_point' value 'not measured' was changed
to '?' -- the value is undefined or not given.

data item '_exptl_crystal_density_meas' value 'not measured' was
changed to '?' -- the value is perceived as not measured.

Automatic conversion script
Id: cif_fix_values 8170 2020-07-09 18:12:32Z antanas 

 Adding full bibliography for 1576785--1576790.cif.
;
_cod_database_code 1576786
_shelx_space_group_comment
;
The symmetry employed for this shelxl refinement is uniquely defined
by the following loop, which should always be used as a source of
symmetry information in preference to the above space-group names.
They are only intended as comments.
;
_shelx_estimated_absorpt_t_max 0.822
_shelx_estimated_absorpt_t_min 0.661
_olex2_refinement_description
;
1. Fixed Uiso
 At 1.2 times of:
  All C(H) groups
 At 1.5 times of:
  All C(H,H,H) groups
2.a Ternary CH refined with riding coordinates:
 C13(H13), C16(H16), C19(H19), C28(H28), C31(H31), C34(H34)
2.b Aromatic/amide H refined with riding coordinates:
 C3(H3), C4(H4), C5(H5), C9(H9), C11(H11), C24(H24), C26(H26), C37(H37),
 C38(H38), C39(H39), C40(H40), C41(H41), C42(H42), C43(H43), C44(H44)
2.c Idealised Me refined as rotating group:
 C14(H14A,H14B,H14C), C15(H15A,H15B,H15C), C17(H17A,H17B,H17C), C18(H18A,H18B,
 H18C), C20(H20A,H20B,H20C), C21(H21A,H21B,H21C), C29(H29A,H29B,H29C), C30(H30A,
 H30B,H30C), C32(H32A,H32B,H32C), C33(H33A,H33B,H33C), C35(H35A,H35B,H35C),
 C36(H36A,H36B,H36C)
;
_olex2_submission_special_instructions 'No special instructions were received'

loop_
_space_group_symop_operation_xyz
'x, y, z'
'-x, y+1/2, -z+1/2'
'-x, -y, -z'
'x, -y-1/2, z-1/2'

loop_
_atom_site_label
_atom_site_type_symbol
_atom_site_fract_x
_atom_site_fract_y
_atom_site_fract_z
_atom_site_U_iso_or_equiv
_atom_site_adp_type
_atom_site_occupancy
_atom_site_site_symmetry_order
_atom_site_calc_flag
_atom_site_refinement_flags_posn
_atom_site_refinement_flags_adp
_atom_site_refinement_flags_occupancy
_atom_site_disorder_assembly
_atom_site_disorder_group
La1 La 0.07598(2) 0.31605(2) 0.67513(2) 0.01091(1) Uani 1 1 d . . . . .
S1 S 0.28591(2) 0.29402(2) 0.76327(2) 0.01626(4) Uani 1 1 d . . . . .
C1 C 0.34599(6) 0.24889(5) 0.70329(5) 0.01175(13) Uani 1 1 d . . . . .
C2 C 0.29115(6) 0.22119(5) 0.61855(5) 0.01131(12) Uani 1 1 d . . . . .
C3 C 0.33996(6) 0.18621(5) 0.57141(6) 0.01438(14) Uani 1 1 d . . . . .
H3 H 0.302093 0.168210 0.514149 0.017 Uiso 1 1 calc R U . . .
C4 C 0.44348(7) 0.17753(5) 0.60765(6) 0.01689(15) Uani 1 1 d . . . . .
H4 H 0.476425 0.152533 0.576077 0.020 Uiso 1 1 calc R U . . .
C5 C 0.49830(6) 0.20590(5) 0.69074(6) 0.01598(14) Uani 1 1 d . . . . .
H5 H 0.569162 0.200454 0.715308 0.019 Uiso 1 1 calc R U . . .
C6 C 0.45172(6) 0.24217(5) 0.73890(5) 0.01286(13) Uani 1 1 d . . . . .
C7 C 0.18053(6) 0.23409(4) 0.57605(5) 0.01032(12) Uani 1 1 d . . . . .
C8 C 0.14300(6) 0.30243(5) 0.52745(5) 0.01127(12) Uani 1 1 d . . . . .
C9 C 0.03881(6) 0.31257(5) 0.48455(5) 0.01163(13) Uani 1 1 d . . . . .
H9 H 0.014151 0.359404 0.453254 0.014 Uiso 1 1 calc R U . . .
C10 C -0.02990(6) 0.25658(5) 0.48607(5) 0.01122(12) Uani 1 1 d . . . . .
C11 C 0.00945(6) 0.18994(5) 0.53689(5) 0.01245(13) Uani 1 1 d . . . . .
H11 H -0.035671 0.151754 0.540856 0.015 Uiso 1 1 calc R U . . .
C12 C 0.11261(6) 0.17772(4) 0.58189(5) 0.01112(12) Uani 1 1 d . . . . .
C13 C 0.21160(6) 0.36618(5) 0.52024(6) 0.01612(14) Uani 1 1 d . . . . .
H13 H 0.282424 0.348735 0.552673 0.019 Uiso 1 1 calc R U . . .
C14 C 0.19521(7) 0.37912(6) 0.42553(6) 0.02085(17) Uani 1 1 d . . . . .
H14A H 0.208039 0.330500 0.401332 0.031 Uiso 1 1 calc R U . . .
H14B H 0.241200 0.419497 0.422497 0.031 Uiso 1 1 calc R U . . .
H14C H 0.125899 0.395658 0.392151 0.031 Uiso 1 1 calc R U . . .
C15 C 0.19685(8) 0.44179(6) 0.56204(6) 0.02276(18) Uani 1 1 d . . . . .
H15A H 0.127418 0.459514 0.532115 0.034 Uiso 1 1 calc R U . . .
H15B H 0.242411 0.481776 0.557423 0.034 Uiso 1 1 calc R U . . .
H15C H 0.211283 0.432394 0.623314 0.034 Uiso 1 1 calc R U . . .
C16 C -0.14265(6) 0.26516(5) 0.43486(5) 0.01425(14) Uani 1 1 d . . . . .
H16 H -0.173625 0.269435 0.477996 0.017 Uiso 1 1 calc R U . . .
C17 C -0.18791(7) 0.19309(6) 0.37926(6) 0.01894(16) Uani 1 1 d . . . . .
H17A H -0.160330 0.187617 0.335198 0.028 Uiso 1 1 calc R U . . .
H17B H -0.260884 0.198841 0.350787 0.028 Uiso 1 1 calc R U . . .
H17C H -0.171459 0.146722 0.416258 0.028 Uiso 1 1 calc R U . . .
C18 C -0.17219(7) 0.33827(6) 0.37847(6) 0.02011(16) Uani 1 1 d . . . . .
H18A H -0.147440 0.384407 0.415100 0.030 Uiso 1 1 calc R U . . .
H18B H -0.245362 0.340961 0.348717 0.030 Uiso 1 1 calc R U . . .
H18C H -0.142717 0.336315 0.335443 0.030 Uiso 1 1 calc R U . . .
C19 C 0.15166(6) 0.10408(5) 0.63471(6) 0.01555(14) Uani 1 1 d . . . . .
H19 H 0.220406 0.115421 0.679236 0.019 Uiso 1 1 calc R U . . .
C20 C 0.16115(9) 0.03971(6) 0.57583(8) 0.0272(2) Uani 1 1 d . . . . .
H20A H 0.094935 0.028273 0.530487 0.041 Uiso 1 1 calc R U . . .
H20B H 0.188364 -0.007281 0.610239 0.041 Uiso 1 1 calc R U . . .
H20C H 0.206225 0.056853 0.549006 0.041 Uiso 1 1 calc R U . . .
C21 C 0.08770(8) 0.07669(7) 0.68261(7) 0.0266(2) Uani 1 1 d . . . . .
H21A H 0.076991 0.120166 0.715588 0.040 Uiso 1 1 calc R U . . .
H21B H 0.122304 0.034386 0.722398 0.040 Uiso 1 1 calc R U . . .
H21C H 0.022849 0.058006 0.640490 0.040 Uiso 1 1 calc R U . . .
C22 C 0.51327(6) 0.27961(5) 0.82402(5) 0.01316(13) Uani 1 1 d . . . . .
C23 C 0.54721(6) 0.23734(5) 0.90196(5) 0.01430(14) Uani 1 1 d . . . . .
C24 C 0.60063(6) 0.27646(5) 0.97964(5) 0.01545(14) Uani 1 1 d . . . . .
H24 H 0.623248 0.248088 1.032476 0.019 Uiso 1 1 calc R U . . .
C25 C 0.62181(6) 0.35553(5) 0.98223(5) 0.01528(14) Uani 1 1 d . . . . .
C26 C 0.58959(6) 0.39602(5) 0.90412(6) 0.01643(14) Uani 1 1 d . . . . .
H26 H 0.605038 0.449778 0.904717 0.020 Uiso 1 1 calc R U . . .
C27 C 0.53512(6) 0.35957(5) 0.82492(5) 0.01478(14) Uani 1 1 d . . . . .
C28 C 0.52284(7) 0.15154(5) 0.90443(6) 0.01898(16) Uani 1 1 d . . . . .
H28 H 0.500817 0.130589 0.844192 0.023 Uiso 1 1 calc R U . . .
C29 C 0.61252(7) 0.10362(6) 0.96302(7) 0.02164(17) Uani 1 1 d . . . . .
H29A H 0.668534 0.111400 0.945677 0.032 Uiso 1 1 calc R U . . .
H29B H 0.594245 0.048395 0.957720 0.032 Uiso 1 1 calc R U . . .
H29C H 0.632454 0.120252 1.023325 0.032 Uiso 1 1 calc R U . . .
C30 C 0.43627(9) 0.14156(8) 0.93233(13) 0.0476(4) Uani 1 1 d . . . . .
H30A H 0.455444 0.162488 0.990958 0.071 Uiso 1 1 calc R U . . .
H30B H 0.420185 0.086154 0.931981 0.071 Uiso 1 1 calc R U . . .
H30C H 0.377443 0.169617 0.892021 0.071 Uiso 1 1 calc R U . . .
C31 C 0.68291(7) 0.39433(6) 1.06831(6) 0.01801(15) Uani 1 1 d . . . . .
H31 H 0.677286 0.361411 1.115130 0.022 Uiso 1 1 calc R U . . .
C32 C 0.79339(7) 0.39606(6) 1.08248(6) 0.01998(16) Uani 1 1 d . . . . .
H32A H 0.815096 0.343461 1.075523 0.030 Uiso 1 1 calc R U . . .
H32B H 0.833875 0.414947 1.141113 0.030 Uiso 1 1 calc R U . . .
H32C H 0.801964 0.430868 1.039863 0.030 Uiso 1 1 calc R U . . .
C33 C 0.64607(8) 0.47592(7) 1.07679(7) 0.0277(2) Uani 1 1 d . . . . .
H33A H 0.653904 0.510293 1.033495 0.042 Uiso 1 1 calc R U . . .
H33B H 0.685472 0.496208 1.135019 0.042 Uiso 1 1 calc R U . . .
H33C H 0.575203 0.473562 1.067291 0.042 Uiso 1 1 calc R U . . .
C34 C 0.50138(7) 0.40720(5) 0.74181(6) 0.01878(16) Uani 1 1 d . . . . .
H34 H 0.452100 0.374867 0.694461 0.023 Uiso 1 1 calc R U . . .
C35 C 0.58863(10) 0.42448(11) 0.71646(9) 0.0475(4) Uani 1 1 d . . . . .
H35A H 0.564083 0.453049 0.661474 0.071 Uiso 1 1 calc R U . . .
H35B H 0.619254 0.375473 0.709863 0.071 Uiso 1 1 calc R U . . .
H35C H 0.638676 0.456021 0.761759 0.071 Uiso 1 1 calc R U . . .
C36 C 0.44801(11) 0.48180(7) 0.74764(8) 0.0337(2) Uani 1 1 d . . . . .
H36A H 0.495710 0.516726 0.790450 0.051 Uiso 1 1 calc R U . . .
H36B H 0.393339 0.469292 0.765354 0.051 Uiso 1 1 calc R U . . .
H36C H 0.420621 0.507404 0.690857 0.051 Uiso 1 1 calc R U . . .
C37 C 0.00221(8) 0.28177(7) 0.79283(6) 0.02260(18) Uani 1 1 d . . . . .
H37 H 0.009085 0.234973 0.824762 0.027 Uiso 1 1 calc R U . . .
C38 C 0.07933(7) 0.33563(7) 0.83536(6) 0.02166(17) Uani 1 1 d . . . . .
H38 H 0.122217 0.319023 0.891991 0.026 Uiso 1 1 calc R U . . .
C39 C 0.10782(8) 0.40806(6) 0.81388(6) 0.02298(18) Uani 1 1 d . . . . .
H39 H 0.165016 0.428949 0.859735 0.028 Uiso 1 1 calc R U . . .
C40 C 0.07207(9) 0.45733(6) 0.74067(7) 0.02562(19) Uani 1 1 d . . . . .
H40 H 0.113685 0.501458 0.746921 0.031 Uiso 1 1 calc R U . . .
C41 C -0.01154(9) 0.45586(6) 0.66024(7) 0.0271(2) Uani 1 1 d . . . . .
H41 H -0.011944 0.498048 0.623636 0.033 Uiso 1 1 calc R U . . .
C42 C -0.09464(8) 0.40591(7) 0.62193(6) 0.0259(2) Uani 1 1 d . . . . .
H42 H -0.141506 0.425081 0.567945 0.031 Uiso 1 1 calc R U . . .
C43 C -0.12446(7) 0.33469(7) 0.64464(6) 0.02442(19) Uani 1 1 d . . . . .
H43 H -0.188122 0.318296 0.603576 0.029 Uiso 1 1 calc R U . . .
C44 C -0.08289(7) 0.28165(7) 0.71354(6) 0.02380(19) Uani 1 1 d . . . . .
H44 H -0.120836 0.235057 0.704627 0.029 Uiso 1 1 calc R U . . .

loop_
_atom_site_aniso_label
_atom_site_aniso_U_11
_atom_site_aniso_U_22
_atom_site_aniso_U_33
_atom_site_aniso_U_23
_atom_site_aniso_U_13
_atom_site_aniso_U_12
La1 0.00891(2) 0.01392(2) 0.00899(2) -0.00143(1) 0.00265(1) 0.00198(1)
S1 0.00939(8) 0.02427(10) 0.01258(8) -0.00596(7) 0.00175(6) 0.00257(7)
C1 0.0088(3) 0.0134(3) 0.0117(3) -0.0011(2) 0.0027(2) 0.0007(2)
C2 0.0090(3) 0.0121(3) 0.0117(3) -0.0005(2) 0.0030(2) 0.0004(2)
C3 0.0120(3) 0.0171(3) 0.0133(3) -0.0022(3) 0.0042(3) 0.0012(3)
C4 0.0124(3) 0.0219(4) 0.0165(4) -0.0023(3) 0.0059(3) 0.0035(3)
C5 0.0094(3) 0.0206(4) 0.0168(4) -0.0012(3) 0.0040(3) 0.0021(3)
C6 0.0087(3) 0.0149(3) 0.0127(3) -0.0004(3) 0.0020(2) 0.0004(3)
C7 0.0090(3) 0.0118(3) 0.0092(3) -0.0016(2) 0.0028(2) 0.0002(2)
C8 0.0093(3) 0.0130(3) 0.0106(3) 0.0003(2) 0.0030(2) -0.0003(2)
C9 0.0098(3) 0.0136(3) 0.0103(3) 0.0008(2) 0.0028(2) 0.0006(2)
C10 0.0094(3) 0.0138(3) 0.0093(3) -0.0018(2) 0.0025(2) -0.0004(2)
C11 0.0105(3) 0.0129(3) 0.0131(3) -0.0015(2) 0.0039(3) -0.0017(2)
C12 0.0110(3) 0.0107(3) 0.0107(3) -0.0014(2) 0.0035(2) -0.0001(2)
C13 0.0109(3) 0.0162(3) 0.0197(4) 0.0047(3) 0.0045(3) -0.0015(3)
C14 0.0212(4) 0.0217(4) 0.0256(4) 0.0054(3) 0.0156(3) 0.0017(3)
C15 0.0269(4) 0.0177(4) 0.0222(4) -0.0022(3) 0.0083(3) -0.0086(3)
C16 0.0083(3) 0.0202(4) 0.0125(3) -0.0015(3) 0.0024(2) 0.0000(3)
C17 0.0141(4) 0.0230(4) 0.0161(4) -0.0027(3) 0.0022(3) -0.0057(3)
C18 0.0128(3) 0.0216(4) 0.0201(4) 0.0009(3) 0.0006(3) 0.0039(3)
C19 0.0145(3) 0.0121(3) 0.0178(4) 0.0022(3) 0.0041(3) 0.0002(3)
C20 0.0333(5) 0.0145(4) 0.0354(5) -0.0012(4) 0.0153(4) 0.0041(4)
C21 0.0295(5) 0.0250(5) 0.0278(5) 0.0113(4) 0.0142(4) 0.0032(4)
C22 0.0080(3) 0.0162(3) 0.0132(3) -0.0009(3) 0.0021(2) 0.0002(3)
C23 0.0095(3) 0.0167(3) 0.0144(3) -0.0001(3) 0.0024(3) -0.0007(3)
C24 0.0118(3) 0.0195(4) 0.0130(3) 0.0002(3) 0.0030(3) -0.0017(3)
C25 0.0110(3) 0.0196(4) 0.0143(3) -0.0032(3) 0.0042(3) -0.0024(3)
C26 0.0141(3) 0.0172(3) 0.0161(4) -0.0016(3) 0.0041(3) -0.0027(3)
C27 0.0114(3) 0.0165(3) 0.0145(3) 0.0001(3) 0.0031(3) -0.0006(3)
C28 0.0153(4) 0.0168(4) 0.0190(4) 0.0024(3) 0.0007(3) -0.0015(3)
C29 0.0175(4) 0.0199(4) 0.0248(4) 0.0025(3) 0.0056(3) 0.0026(3)
C30 0.0209(5) 0.0261(5) 0.1014(13) 0.0204(7) 0.0305(7) 0.0024(4)
C31 0.0147(3) 0.0240(4) 0.0150(3) -0.0054(3) 0.0057(3) -0.0044(3)
C32 0.0136(3) 0.0227(4) 0.0202(4) -0.0062(3) 0.0032(3) -0.0009(3)
C33 0.0175(4) 0.0333(5) 0.0302(5) -0.0160(4) 0.0074(4) 0.0002(4)
C34 0.0183(4) 0.0184(4) 0.0162(4) 0.0022(3) 0.0032(3) -0.0010(3)
C35 0.0309(6) 0.0792(11) 0.0367(7) 0.0327(7) 0.0180(5) 0.0116(7)
C36 0.0482(7) 0.0238(5) 0.0262(5) 0.0071(4) 0.0117(5) 0.0119(5)
C37 0.0224(4) 0.0335(5) 0.0138(4) 0.0006(3) 0.0091(3) -0.0024(4)
C38 0.0192(4) 0.0341(5) 0.0098(3) -0.0029(3) 0.0040(3) 0.0017(4)
C39 0.0219(4) 0.0281(5) 0.0166(4) -0.0104(3) 0.0052(3) 0.0001(4)
C40 0.0319(5) 0.0181(4) 0.0260(5) -0.0076(3) 0.0107(4) 0.0017(4)
C41 0.0346(5) 0.0202(4) 0.0252(5) 0.0015(3) 0.0106(4) 0.0127(4)
C42 0.0207(4) 0.0358(5) 0.0179(4) 0.0011(4) 0.0042(3) 0.0163(4)
C43 0.0113(3) 0.0449(6) 0.0158(4) -0.0054(4) 0.0041(3) 0.0042(4)
C44 0.0181(4) 0.0386(5) 0.0173(4) -0.0050(4) 0.0097(3) -0.0059(4)

loop_
_atom_type_symbol
_atom_type_description
_atom_type_scat_dispersion_real
_atom_type_scat_dispersion_imag
_atom_type_scat_source
C C 0.0033 0.0016 'International Tables Vol C Tables 4.2.6.8 and 6.1.1.4'
H H 0.0000 0.0000 'International Tables Vol C Tables 4.2.6.8 and 6.1.1.4'
La La -0.2871 2.4523 'International Tables Vol C Tables 4.2.6.8 and 6.1.1.4'
S S 0.1246 0.1234 'International Tables Vol C Tables 4.2.6.8 and 6.1.1.4'

loop_
_exptl_crystal_face_index_h
_exptl_crystal_face_index_k
_exptl_crystal_face_index_l
_exptl_crystal_face_perp_dist
-3.00 1.00 1.00 0.0860
-3.00 3.00 2.00 0.0870
-3.00 0.00 -2.00 0.0740
-3.00 -3.00 -2.00 0.0740
-3.00 -1.00 3.00 0.1530
-2.00 1.00 0.00 0.0770
-2.00 3.00 -1.00 0.0670
-2.00 -2.00 3.00 0.1840
-2.00 -3.00 -1.00 0.0790
-1.00 1.00 2.00 0.0970
-1.00 2.00 2.00 0.0960
-1.00 -2.00 -3.00 0.1020
-1.00 3.00 3.00 0.0940
-1.00 1.00 0.00 0.0750
-1.00 -3.00 -1.00 0.0960
-1.00 -2.00 -1.00 0.0820
-1.00 -3.00 2.00 0.1880
-1.00 -1.00 -3.00 0.0940
0.00 0.00 1.00 0.1550
1.00 1.00 3.00 0.1300
1.00 -2.00 -2.00 0.1330
1.00 2.00 3.00 0.1060
1.00 3.00 1.00 0.0770
1.00 3.00 -2.00 0.0820
1.00 1.00 -3.00 0.1290
1.00 0.00 0.00 0.0910
1.00 0.00 -3.00 0.1380
2.00 1.00 -1.00 0.1100
2.00 -3.00 -1.00 0.1030
2.00 -3.00 0.00 0.1180
3.00 3.00 -1.00 0.0870
3.00 -1.00 0.00 0.0890

loop_
_geom_angle_atom_site_label_1
_geom_angle_atom_site_label_2
_geom_angle_atom_site_label_3
_geom_angle
_geom_angle_site_symmetry_1
_geom_angle_site_symmetry_3
_geom_angle_publ_flag
S1 La1 C7 63.267(15) . . ?
S1 La1 C8 77.502(15) . . ?
S1 La1 C9 104.335(16) . . ?
S1 La1 C10 118.696(15) . . ?
S1 La1 C11 104.507(16) . . ?
S1 La1 C12 77.757(16) . . ?
C7 La1 C8 26.98(2) . . ?
C7 La1 C9 47.30(2) . . ?
C7 La1 C10 55.43(2) . . ?
C7 La1 C11 47.25(2) . . ?
C8 La1 C9 26.83(2) . . ?
C8 La1 C10 47.30(2) . . ?
C8 La1 C11 54.83(2) . . ?
C9 La1 C10 26.28(2) . . ?
C9 La1 C11 46.31(2) . . ?
C11 La1 C10 26.46(2) . . ?
C12 La1 C7 27.15(2) . . ?
C12 La1 C8 47.69(2) . . ?
C12 La1 C9 55.01(2) . . ?
C12 La1 C10 47.46(2) . . ?
C12 La1 C11 26.76(2) . . ?
C37 La1 S1 104.64(2) . . ?
C37 La1 C7 138.49(3) . . ?
C37 La1 C8 162.14(3) . . ?
C37 La1 C9 145.72(3) . . ?
C37 La1 C10 120.42(3) . . ?
C37 La1 C11 108.13(3) . . ?
C37 La1 C12 114.89(3) . . ?
C37 La1 C38 30.41(3) . . ?
C37 La1 C39 57.88(3) . . ?
C37 La1 C40 79.21(3) . . ?
C37 La1 C41 87.09(4) . . ?
C37 La1 C42 77.61(3) . . ?
C37 La1 C43 57.01(3) . . ?
C37 La1 C44 30.40(3) . . ?
C38 La1 S1 84.89(2) . . ?
C38 La1 C7 143.05(3) . . ?
C38 La1 C8 161.68(3) . . ?
C38 La1 C9 169.64(3) . . ?
C38 La1 C10 150.34(3) . . ?
C38 La1 C11 136.57(3) . . ?
C38 La1 C12 133.11(3) . . ?
C38 La1 C39 30.14(3) . . ?
C38 La1 C42 84.65(3) . . ?
C38 La1 C43 76.45(3) . . ?
C38 La1 C44 57.48(3) . . ?
C39 La1 S1 81.44(2) . . ?
C39 La1 C7 143.19(3) . . ?
C39 La1 C8 139.14(3) . . ?
C39 La1 C9 145.28(3) . . ?
C39 La1 C10 157.27(3) . . ?
C39 La1 C11 166.00(3) . . ?
C39 La1 C12 155.16(3) . . ?
C39 La1 C42 76.83(3) . . ?
C39 La1 C43 83.96(3) . . ?
C39 La1 C44 77.74(3) . . ?
C40 La1 S1 95.87(2) . . ?
C40 La1 C7 138.53(3) . . ?
C40 La1 C8 118.47(3) . . ?
C40 La1 C9 115.45(3) . . ?
C40 La1 C10 129.65(3) . . ?
C40 La1 C11 155.39(3) . . ?
C40 La1 C12 165.50(3) . . ?
C40 La1 C38 57.98(3) . . ?
C40 La1 C39 30.42(3) . . ?
C40 La1 C41 30.54(3) . . ?
C40 La1 C42 57.28(3) . . ?
C40 La1 C43 77.08(3) . . ?
C40 La1 C44 86.43(4) . . ?
C41 La1 S1 122.69(3) . . ?
C41 La1 C7 133.76(3) . . ?
C41 La1 C8 106.90(3) . . ?
C41 La1 C9 92.44(3) . . ?
C41 La1 C10 100.22(3) . . ?
C41 La1 C11 124.97(3) . . ?
C41 La1 C12 146.58(3) . . ?
C41 La1 C38 78.41(3) . . ?
C41 La1 C39 57.80(3) . . ?
C41 La1 C42 30.06(4) . . ?
C41 La1 C43 56.90(4) . . ?
C41 La1 C44 78.36(4) . . ?
C42 La1 S1 152.59(3) . . ?
C42 La1 C7 132.18(3) . . ?
C42 La1 C8 108.87(3) . . ?
C42 La1 C9 84.99(3) . . ?
C42 La1 C10 80.73(3) . . ?
C42 La1 C11 100.50(3) . . ?
C42 La1 C12 126.79(3) . . ?
C42 La1 C43 29.40(4) . . ?
C43 La1 S1 161.05(2) . . ?
C43 La1 C7 132.73(3) . . ?
C43 La1 C8 121.37(2) . . ?
C43 La1 C9 94.54(3) . . ?
C43 La1 C10 78.19(2) . . ?
C43 La1 C11 87.27(3) . . ?
C43 La1 C12 112.86(3) . . ?
C44 La1 S1 133.72(2) . . ?
C44 La1 C7 134.36(3) . . ?
C44 La1 C8 140.28(3) . . ?
C44 La1 C9 116.24(3) . . ?
C44 La1 C10 93.03(3) . . ?
C44 La1 C11 89.26(3) . . ?
C44 La1 C12 107.44(3) . . ?
C44 La1 C42 56.86(4) . . ?
C44 La1 C43 29.72(3) . . ?
C1 S1 La1 116.01(3) . . ?
C2 C1 S1 121.31(6) . . ?
C2 C1 C6 118.65(7) . . ?
C6 C1 S1 120.01(6) . . ?
C1 C2 C7 119.92(7) . . ?
C3 C2 C1 120.66(7) . . ?
C3 C2 C7 119.28(7) . . ?
C2 C3 H3 119.8 . . ?
C4 C3 C2 120.49(8) . . ?
C4 C3 H3 119.8 . . ?
C3 C4 H4 120.4 . . ?
C3 C4 C5 119.18(8) . . ?
C5 C4 H4 120.4 . . ?
C4 C5 H5 119.2 . . ?
C4 C5 C6 121.60(8) . . ?
C6 C5 H5 119.2 . . ?
C1 C6 C22 120.15(7) . . ?
C5 C6 C1 119.37(7) . . ?
C5 C6 C22 120.27(7) . . ?
C2 C7 La1 119.38(5) . . ?
C8 C7 La1 76.60(4) . . ?
C8 C7 C2 119.59(7) . . ?
C8 C7 C12 119.42(7) . . ?
C12 C7 La1 76.07(4) . . ?
C12 C7 C2 120.97(7) . . ?
C7 C8 La1 76.42(4) . . ?
C7 C8 C13 122.17(7) . . ?
C9 C8 La1 76.96(5) . . ?
C9 C8 C7 119.24(7) . . ?
C9 C8 C13 118.59(7) . . ?
C13 C8 La1 116.72(5) . . ?
La1 C9 H9 115.9 . . ?
C8 C9 La1 76.21(5) . . ?
C8 C9 H9 118.7 . . ?
C10 C9 La1 79.56(5) . . ?
C10 C9 C8 122.65(7) . . ?
C10 C9 H9 118.7 . . ?
C9 C10 La1 74.16(4) . . ?
C9 C10 C11 116.89(7) . . ?
C9 C10 C16 122.71(7) . . ?
C11 C10 La1 74.37(4) . . ?
C11 C10 C16 120.40(7) . . ?
C16 C10 La1 121.83(5) . . ?
La1 C11 H11 117.1 . . ?
C10 C11 La1 79.18(4) . . ?
C10 C11 H11 118.7 . . ?
C12 C11 La1 75.51(4) . . ?
C12 C11 C10 122.53(7) . . ?
C12 C11 H11 118.7 . . ?
C7 C12 La1 76.79(4) . . ?
C7 C12 C19 120.17(7) . . ?
C11 C12 La1 77.73(5) . . ?
C11 C12 C7 119.19(7) . . ?
C11 C12 C19 120.63(7) . . ?
C19 C12 La1 117.07(5) . . ?
C8 C13 H13 107.9 . . ?
C8 C13 C14 110.81(7) . . ?
C8 C13 C15 110.86(7) . . ?
C14 C13 H13 107.9 . . ?
C14 C13 C15 111.29(7) . . ?
C15 C13 H13 107.9 . . ?
C13 C14 H14A 109.5 . . ?
C13 C14 H14B 109.5 . . ?
C13 C14 H14C 109.5 . . ?
H14A C14 H14B 109.5 . . ?
H14A C14 H14C 109.5 . . ?
H14B C14 H14C 109.5 . . ?
C13 C15 H15A 109.5 . . ?
C13 C15 H15B 109.5 . . ?
C13 C15 H15C 109.5 . . ?
H15A C15 H15B 109.5 . . ?
H15A C15 H15C 109.5 . . ?
H15B C15 H15C 109.5 . . ?
C10 C16 H16 107.1 . . ?
C10 C16 C17 111.63(7) . . ?
C10 C16 C18 113.66(7) . . ?
C17 C16 H16 107.1 . . ?
C18 C16 H16 107.1 . . ?
C18 C16 C17 109.88(7) . . ?
C16 C17 H17A 109.5 . . ?
C16 C17 H17B 109.5 . . ?
C16 C17 H17C 109.5 . . ?
H17A C17 H17B 109.5 . . ?
H17A C17 H17C 109.5 . . ?
H17B C17 H17C 109.5 . . ?
C16 C18 H18A 109.5 . . ?
C16 C18 H18B 109.5 . . ?
C16 C18 H18C 109.5 . . ?
H18A C18 H18B 109.5 . . ?
H18A C18 H18C 109.5 . . ?
H18B C18 H18C 109.5 . . ?
C12 C19 H19 107.6 . . ?
C12 C19 C20 109.46(7) . . ?
C12 C19 C21 113.60(7) . . ?
C20 C19 H19 107.6 . . ?
C20 C19 C21 110.61(8) . . ?
C21 C19 H19 107.6 . . ?
C19 C20 H20A 109.5 . . ?
C19 C20 H20B 109.5 . . ?
C19 C20 H20C 109.5 . . ?
H20A C20 H20B 109.5 . . ?
H20A C20 H20C 109.5 . . ?
H20B C20 H20C 109.5 . . ?
C19 C21 H21A 109.5 . . ?
C19 C21 H21B 109.5 . . ?
C19 C21 H21C 109.5 . . ?
H21A C21 H21B 109.5 . . ?
H21A C21 H21C 109.5 . . ?
H21B C21 H21C 109.5 . . ?
C23 C22 C6 121.54(7) . . ?
C23 C22 C27 120.07(7) . . ?
C27 C22 C6 118.37(7) . . ?
C22 C23 C28 121.90(7) . . ?
C24 C23 C22 118.73(8) . . ?
C24 C23 C28 119.30(8) . . ?
C23 C24 H24 118.9 . . ?
C25 C24 C23 122.21(8) . . ?
C25 C24 H24 118.9 . . ?
C24 C25 C26 118.19(8) . . ?
C24 C25 C31 119.82(8) . . ?
C26 C25 C31 121.93(8) . . ?
C25 C26 H26 119.2 . . ?
C25 C26 C27 121.65(8) . . ?
C27 C26 H26 119.2 . . ?
C22 C27 C34 121.76(7) . . ?
C26 C27 C22 119.12(8) . . ?
C26 C27 C34 119.12(8) . . ?
C23 C28 H28 107.7 . . ?
C23 C28 C29 113.12(7) . . ?
C23 C28 C30 110.43(9) . . ?
C29 C28 H28 107.7 . . ?
C30 C28 H28 107.7 . . ?
C30 C28 C29 109.91(9) . . ?
C28 C29 H29A 109.5 . . ?
C28 C29 H29B 109.5 . . ?
C28 C29 H29C 109.5 . . ?
H29A C29 H29B 109.5 . . ?
H29A C29 H29C 109.5 . . ?
H29B C29 H29C 109.5 . . ?
C28 C30 H30A 109.5 . . ?
C28 C30 H30B 109.5 . . ?
C28 C30 H30C 109.5 . . ?
H30A C30 H30B 109.5 . . ?
H30A C30 H30C 109.5 . . ?
H30B C30 H30C 109.5 . . ?
C25 C31 H31 107.6 . . ?
C25 C31 C32 109.53(7) . . ?
C25 C31 C33 113.53(8) . . ?
C32 C31 H31 107.6 . . ?
C33 C31 H31 107.6 . . ?
C33 C31 C32 110.77(8) . . ?
C31 C32 H32A 109.5 . . ?
C31 C32 H32B 109.5 . . ?
C31 C32 H32C 109.5 . . ?
H32A C32 H32B 109.5 . . ?
H32A C32 H32C 109.5 . . ?
H32B C32 H32C 109.5 . . ?
C31 C33 H33A 109.5 . . ?
C31 C33 H33B 109.5 . . ?
C31 C33 H33C 109.5 . . ?
H33A C33 H33B 109.5 . . ?
H33A C33 H33C 109.5 . . ?
H33B C33 H33C 109.5 . . ?
C27 C34 H34 107.3 . . ?
C27 C34 C35 111.38(8) . . ?
C27 C34 C36 112.21(8) . . ?
C35 C34 H34 107.3 . . ?
C36 C34 H34 107.3 . . ?
C36 C34 C35 111.04(11) . . ?
C34 C35 H35A 109.5 . . ?
C34 C35 H35B 109.5 . . ?
C34 C35 H35C 109.5 . . ?
H35A C35 H35B 109.5 . . ?
H35A C35 H35C 109.5 . . ?
H35B C35 H35C 109.5 . . ?
C34 C36 H36A 109.5 . . ?
C34 C36 H36B 109.5 . . ?
C34 C36 H36C 109.5 . . ?
H36A C36 H36B 109.5 . . ?
H36A C36 H36C 109.5 . . ?
H36B C36 H36C 109.5 . . ?
La1 C37 H37 128.6 . . ?
C38 C37 La1 75.88(5) . . ?
C38 C37 H37 112.8 . . ?
C38 C37 C44 134.45(10) . . ?
C44 C37 La1 76.16(5) . . ?
C44 C37 H37 112.8 . . ?
La1 C38 H38 134.9 . . ?
C37 C38 La1 73.71(5) . . ?
C37 C38 H38 112.4 . . ?
C39 C38 La1 75.03(5) . . ?
C39 C38 C37 135.15(9) . . ?
C39 C38 H38 112.4 . . ?
La1 C39 H39 135.5 . . ?
C38 C39 La1 74.83(5) . . ?
C38 C39 H39 112.3 . . ?
C38 C39 C40 135.47(9) . . ?
C40 C39 La1 73.79(5) . . ?
C40 C39 H39 112.3 . . ?
La1 C40 H40 130.6 . . ?
C39 C40 La1 75.79(6) . . ?
C39 C40 H40 112.8 . . ?
C39 C40 C41 134.49(11) . . ?
C41 C40 La1 75.02(6) . . ?
C41 C40 H40 112.8 . . ?
La1 C41 H41 128.5 . . ?
C40 C41 La1 74.45(6) . . ?
C40 C41 H41 112.8 . . ?
C42 C41 La1 77.66(6) . . ?
C42 C41 C40 134.47(11) . . ?
C42 C41 H41 112.8 . . ?
La1 C42 H42 135.6 . . ?
C41 C42 La1 72.28(5) . . ?
C41 C42 H42 112.4 . . ?
C43 C42 La1 76.10(5) . . ?
C43 C42 C41 135.17(9) . . ?
C43 C42 H42 112.4 . . ?
La1 C43 H43 138.4 . . ?
C42 C43 La1 74.50(5) . . ?
C42 C43 H43 112.3 . . ?
C42 C43 C44 135.44(9) . . ?
C44 C43 La1 72.54(5) . . ?
C44 C43 H43 112.3 . . ?
La1 C44 H44 130.2 . . ?
C37 C44 La1 73.44(5) . . ?
C37 C44 H44 112.7 . . ?
C43 C44 La1 77.74(6) . . ?
C43 C44 C37 134.68(10) . . ?
C43 C44 H44 112.7 . . ?

loop_
_geom_bond_atom_site_label_1
_geom_bond_atom_site_label_2
_geom_bond_distance
_geom_bond_site_symmetry_2
_geom_bond_publ_flag
La1 S1 2.8379(2) . ?
La1 C7 3.0215(8) . ?
La1 C8 3.0238(8) . ?
La1 C9 3.0332(8) . ?
La1 C10 3.1007(8) . ?
La1 C11 3.0401(8) . ?
La1 C12 3.0124(8) . ?
La1 C37 2.6723(9) . ?
La1 C38 2.6999(9) . ?
La1 C39 2.7024(9) . ?
La1 C40 2.6768(10) . ?
La1 C41 2.6841(10) . ?
La1 C42 2.7526(9) . ?
La1 C43 2.7729(9) . ?
La1 C44 2.7069(10) . ?
S1 C1 1.7601(8) . ?
C1 C2 1.4089(11) . ?
C1 C6 1.4154(11) . ?
C2 C3 1.3967(11) . ?
C2 C7 1.4940(11) . ?
C3 H3 0.9500 . ?
C3 C4 1.3891(12) . ?
C4 H4 0.9500 . ?
C4 C5 1.3913(12) . ?
C5 H5 0.9500 . ?
C5 C6 1.3960(12) . ?
C6 C22 1.4966(11) . ?
C7 C8 1.4101(11) . ?
C7 C12 1.4161(11) . ?
C8 C9 1.4055(11) . ?
C8 C13 1.5203(11) . ?
C9 H9 0.9500 . ?
C9 C10 1.3962(11) . ?
C10 C11 1.4064(11) . ?
C10 C16 1.5250(11) . ?
C11 H11 0.9500 . ?
C11 C12 1.4008(11) . ?
C12 C19 1.5198(11) . ?
C13 H13 1.0000 . ?
C13 C14 1.5309(13) . ?
C13 C15 1.5334(14) . ?
C14 H14A 0.9800 . ?
C14 H14B 0.9800 . ?
C14 H14C 0.9800 . ?
C15 H15A 0.9800 . ?
C15 H15B 0.9800 . ?
C15 H15C 0.9800 . ?
C16 H16 1.0000 . ?
C16 C17 1.5327(12) . ?
C16 C18 1.5288(13) . ?
C17 H17A 0.9800 . ?
C17 H17B 0.9800 . ?
C17 H17C 0.9800 . ?
C18 H18A 0.9800 . ?
C18 H18B 0.9800 . ?
C18 H18C 0.9800 . ?
C19 H19 1.0000 . ?
C19 C20 1.5284(14) . ?
C19 C21 1.5310(13) . ?
C20 H20A 0.9800 . ?
C20 H20B 0.9800 . ?
C20 H20C 0.9800 . ?
C21 H21A 0.9800 . ?
C21 H21B 0.9800 . ?
C21 H21C 0.9800 . ?
C22 C23 1.4046(12) . ?
C22 C27 1.4093(12) . ?
C23 C24 1.3968(12) . ?
C23 C28 1.5211(13) . ?
C24 H24 0.9500 . ?
C24 C25 1.3901(13) . ?
C25 C26 1.3922(12) . ?
C25 C31 1.5170(12) . ?
C26 H26 0.9500 . ?
C26 C27 1.3966(12) . ?
C27 C34 1.5223(12) . ?
C28 H28 1.0000 . ?
C28 C29 1.5241(13) . ?
C28 C30 1.5221(16) . ?
C29 H29A 0.9800 . ?
C29 H29B 0.9800 . ?
C29 H29C 0.9800 . ?
C30 H30A 0.9800 . ?
C30 H30B 0.9800 . ?
C30 H30C 0.9800 . ?
C31 H31 1.0000 . ?
C31 C32 1.5297(13) . ?
C31 C33 1.5283(14) . ?
C32 H32A 0.9800 . ?
C32 H32B 0.9800 . ?
C32 H32C 0.9800 . ?
C33 H33A 0.9800 . ?
C33 H33B 0.9800 . ?
C33 H33C 0.9800 . ?
C34 H34 1.0000 . ?
C34 C35 1.5238(16) . ?
C34 C36 1.5229(15) . ?
C35 H35A 0.9800 . ?
C35 H35B 0.9800 . ?
C35 H35C 0.9800 . ?
C36 H36A 0.9800 . ?
C36 H36B 0.9800 . ?
C36 H36C 0.9800 . ?
C37 H37 0.9500 . ?
C37 C38 1.4091(14) . ?
C37 C44 1.4107(14) . ?
C38 H38 0.9500 . ?
C38 C39 1.4047(16) . ?
C39 H39 0.9500 . ?
C39 C40 1.4113(15) . ?
C40 H40 0.9500 . ?
C40 C41 1.4118(15) . ?
C41 H41 0.9500 . ?
C41 C42 1.4112(17) . ?
C42 H42 0.9500 . ?
C42 C43 1.4022(17) . ?
C43 H43 0.9500 . ?
C43 C44 1.4069(16) . ?
C44 H44 0.9500 . ?

loop_
_geom_torsion_atom_site_label_1
_geom_torsion_atom_site_label_2
_geom_torsion_atom_site_label_3
_geom_torsion_atom_site_label_4
_geom_torsion
_geom_torsion_site_symmetry_1
_geom_torsion_site_symmetry_2
_geom_torsion_site_symmetry_3
_geom_torsion_site_symmetry_4
_geom_torsion_publ_flag
La1 S1 C1 C2 -3.91(8) . . . . ?
La1 S1 C1 C6 173.96(6) . . . . ?
La1 C7 C8 C9 -66.34(7) . . . . ?
La1 C7 C8 C13 113.24(7) . . . . ?
La1 C7 C12 C11 67.59(7) . . . . ?
La1 C7 C12 C19 -113.84(7) . . . . ?
La1 C8 C9 C10 -67.74(7) . . . . ?
La1 C8 C13 C14 -149.43(6) . . . . ?
La1 C8 C13 C15 -25.34(8) . . . . ?
La1 C9 C10 C11 -62.75(7) . . . . ?
La1 C9 C10 C16 117.99(7) . . . . ?
La1 C10 C11 C12 -64.91(7) . . . . ?
La1 C10 C16 C17 -140.98(6) . . . . ?
La1 C10 C16 C18 94.05(7) . . . . ?
La1 C11 C12 C7 -67.08(7) . . . . ?
La1 C11 C12 C19 114.36(7) . . . . ?
La1 C12 C19 C20 177.54(6) . . . . ?
La1 C12 C19 C21 53.36(9) . . . . ?
La1 C37 C38 C39 47.52(12) . . . . ?
La1 C37 C44 C43 -52.73(12) . . . . ?
La1 C38 C39 C40 46.52(12) . . . . ?
La1 C39 C40 C41 51.50(12) . . . . ?
La1 C40 C41 C42 54.26(12) . . . . ?
La1 C41 C42 C43 47.24(12) . . . . ?
La1 C42 C43 C44 43.50(12) . . . . ?
La1 C43 C44 C37 51.31(11) . . . . ?
S1 C1 C2 C3 179.35(6) . . . . ?
S1 C1 C2 C7 3.61(11) . . . . ?
S1 C1 C6 C5 179.69(7) . . . . ?
S1 C1 C6 C22 -5.51(11) . . . . ?
C1 C2 C3 C4 0.56(13) . . . . ?
C1 C2 C7 La1 -1.56(10) . . . . ?
C1 C2 C7 C8 89.24(9) . . . . ?
C1 C2 C7 C12 -92.46(9) . . . . ?
C1 C6 C22 C23 97.02(10) . . . . ?
C1 C6 C22 C27 -81.61(10) . . . . ?
C2 C1 C6 C5 -2.38(12) . . . . ?
C2 C1 C6 C22 172.42(7) . . . . ?
C2 C3 C4 C5 -1.61(13) . . . . ?
C2 C7 C8 La1 -116.41(7) . . . . ?
C2 C7 C8 C9 177.25(7) . . . . ?
C2 C7 C8 C13 -3.17(11) . . . . ?
C2 C7 C12 La1 116.15(7) . . . . ?
C2 C7 C12 C11 -176.27(7) . . . . ?
C2 C7 C12 C19 2.31(11) . . . . ?
C3 C2 C7 La1 -177.35(6) . . . . ?
C3 C2 C7 C8 -86.55(10) . . . . ?
C3 C2 C7 C12 91.75(10) . . . . ?
C3 C4 C5 C6 0.65(14) . . . . ?
C4 C5 C6 C1 1.36(13) . . . . ?
C4 C5 C6 C22 -173.42(8) . . . . ?
C5 C6 C22 C23 -88.23(10) . . . . ?
C5 C6 C22 C27 93.14(10) . . . . ?
C6 C1 C2 C3 1.45(12) . . . . ?
C6 C1 C2 C7 -174.29(7) . . . . ?
C6 C22 C23 C24 -177.23(8) . . . . ?
C6 C22 C23 C28 -0.44(12) . . . . ?
C6 C22 C27 C26 177.86(8) . . . . ?
C6 C22 C27 C34 -2.46(12) . . . . ?
C7 C2 C3 C4 176.32(8) . . . . ?
C7 C8 C9 La1 66.05(7) . . . . ?
C7 C8 C9 C10 -1.69(12) . . . . ?
C7 C8 C13 C14 120.22(8) . . . . ?
C7 C8 C13 C15 -115.69(9) . . . . ?
C7 C12 C19 C20 -92.45(9) . . . . ?
C7 C12 C19 C21 143.37(8) . . . . ?
C8 C7 C12 La1 -65.55(7) . . . . ?
C8 C7 C12 C11 2.04(11) . . . . ?
C8 C7 C12 C19 -179.39(7) . . . . ?
C8 C9 C10 La1 66.05(7) . . . . ?
C8 C9 C10 C11 3.31(12) . . . . ?
C8 C9 C10 C16 -175.96(7) . . . . ?
C9 C8 C13 C14 -60.20(10) . . . . ?
C9 C8 C13 C15 63.89(10) . . . . ?
C9 C10 C11 La1 62.63(7) . . . . ?
C9 C10 C11 C12 -2.28(12) . . . . ?
C9 C10 C16 C17 128.06(8) . . . . ?
C9 C10 C16 C18 3.09(11) . . . . ?
C10 C11 C12 La1 66.75(7) . . . . ?
C10 C11 C12 C7 -0.33(12) . . . . ?
C10 C11 C12 C19 -178.90(7) . . . . ?
C11 C10 C16 C17 -51.18(10) . . . . ?
C11 C10 C16 C18 -176.15(8) . . . . ?
C11 C12 C19 C20 86.10(10) . . . . ?
C11 C12 C19 C21 -38.08(11) . . . . ?
C12 C7 C8 La1 65.26(6) . . . . ?
C12 C7 C8 C9 -1.08(11) . . . . ?
C12 C7 C8 C13 178.50(7) . . . . ?
C13 C8 C9 La1 -113.54(7) . . . . ?
C13 C8 C9 C10 178.72(8) . . . . ?
C16 C10 C11 La1 -118.08(7) . . . . ?
C16 C10 C11 C12 177.00(7) . . . . ?
C22 C23 C24 C25 -0.45(13) . . . . ?
C22 C23 C28 C29 136.38(9) . . . . ?
C22 C23 C28 C30 -99.97(12) . . . . ?
C22 C27 C34 C35 -105.03(12) . . . . ?
C22 C27 C34 C36 129.78(10) . . . . ?
C23 C22 C27 C26 -0.80(12) . . . . ?
C23 C22 C27 C34 178.89(8) . . . . ?
C23 C24 C25 C26 -1.04(13) . . . . ?
C23 C24 C25 C31 -178.12(8) . . . . ?
C24 C23 C28 C29 -46.85(12) . . . . ?
C24 C23 C28 C30 76.80(12) . . . . ?
C24 C25 C26 C27 1.65(13) . . . . ?
C24 C25 C31 C32 94.49(10) . . . . ?
C24 C25 C31 C33 -141.12(9) . . . . ?
C25 C26 C27 C22 -0.75(13) . . . . ?
C25 C26 C27 C34 179.55(8) . . . . ?
C26 C25 C31 C32 -82.47(11) . . . . ?
C26 C25 C31 C33 41.91(12) . . . . ?
C26 C27 C34 C35 74.66(13) . . . . ?
C26 C27 C34 C36 -50.54(12) . . . . ?
C27 C22 C23 C24 1.38(12) . . . . ?
C27 C22 C23 C28 178.17(8) . . . . ?
C28 C23 C24 C25 -177.33(8) . . . . ?
C31 C25 C26 C27 178.66(8) . . . . ?
C37 C38 C39 La1 -47.12(12) . . . . ?
C37 C38 C39 C40 -0.6(2) . . . . ?
C38 C37 C44 La1 53.59(11) . . . . ?
C38 C37 C44 C43 0.9(2) . . . . ?
C38 C39 C40 La1 -46.83(12) . . . . ?
C38 C39 C40 C41 4.7(2) . . . . ?
C39 C40 C41 La1 -51.76(12) . . . . ?
C39 C40 C41 C42 2.5(2) . . . . ?
C40 C41 C42 La1 -53.18(12) . . . . ?
C40 C41 C42 C43 -5.9(2) . . . . ?
C41 C42 C43 La1 -46.09(12) . . . . ?
C41 C42 C43 C44 -2.6(2) . . . . ?
C42 C43 C44 La1 -44.06(12) . . . . ?
C42 C43 C44 C37 7.3(2) . . . . ?
C44 C37 C38 La1 -53.68(11) . . . . ?
C44 C37 C38 C39 -6.2(2) . . . . ?
